data_4074953
loop_
_publ_author_name
'Hermatschweiler, Ren\'e'
'Fern\'andez, Ignacio'
'Pregosin, Paul S.'
'Breher, Frank'

_publ_section_title
;
 Catalytic Allylic Alkylation and Allylic Phenolation Reactions with
 Ruthenium Complexes. Solid-State Structures of a Model Catalytic DMF
 Intermediate, [Ru(Cp*)(Cl)(\h3-C3H5)(DMF)](PF6), and a New Tetranuclear
 Salt, [Ru(Cp){Ru(Cp)(\h6-p-CH3C6H4CN)}3](PF6)4
;
_journal_coden_ASTM ORGND7
_journal_issue 6
_journal_name_full Organometallics
_journal_page_first 1440
_journal_page_last 1447
_journal_paper_doi 10.1021/om051050l
_journal_volume 25
_journal_year 2006
_chemical_formula_moiety 'C44 H41 N3 Ru4, 4(F6 P)'
_chemical_formula_sum 'C44 H41 F24 N3 P4 Ru4'
_chemical_formula_weight 1595.96
_space_group_IT_number 161
_symmetry_cell_setting trigonal
_symmetry_space_group_name_Hall 'R 3 -2"c'
_symmetry_space_group_name_H-M 'R 3 c :H'
_atom_sites_solution_hydrogens geom
_atom_sites_solution_primary direct
_atom_sites_solution_secondary difmap
_cell_angle_alpha 90.00
_cell_angle_beta 90.00
_cell_angle_gamma 120.00
_cell_formula_units_Z 6
_cell_length_a 17.5476(5)
_cell_length_b 17.5476(5)
_cell_length_c 30.2034(17)
_cell_measurement_temperature 200(2)
_cell_volume 8054.2(6)
_computing_cell_refinement 'Bruker SMART'
_computing_data_collection 'Bruker SMART'
_computing_data_reduction 'Bruker SAINT'
_computing_molecular_graphics 'Ortep32 for Windows'
_computing_publication_material 'Bruker SHELXTL'
_computing_structure_refinement 'Bruker SHELXTL'
_computing_structure_solution 'Bruker SHELXTL'
_diffrn_ambient_temperature 200(2)
_diffrn_measured_fraction_theta_full 0.959
_diffrn_measured_fraction_theta_max 0.959
_diffrn_measurement_device_type 'Bruker Apex with CCD'
_diffrn_measurement_method 'phi and omega scans'
_diffrn_radiation_monochromator graphite
_diffrn_radiation_source 'fine-focus sealed tube'
_diffrn_radiation_type MoK\a
_diffrn_radiation_wavelength 0.71073
_diffrn_reflns_av_R_equivalents 0.0756
_diffrn_reflns_av_sigmaI/netI 0.0861
_diffrn_reflns_limit_h_max 23
_diffrn_reflns_limit_h_min -23
_diffrn_reflns_limit_k_max 23
_diffrn_reflns_limit_k_min -23
_diffrn_reflns_limit_l_max 39
_diffrn_reflns_limit_l_min -40
_diffrn_reflns_number 17798
_diffrn_reflns_theta_full 28.27
_diffrn_reflns_theta_max 28.27
_diffrn_reflns_theta_min 2.32
_exptl_absorpt_coefficient_mu 1.343
_exptl_absorpt_correction_T_max 0.9867
_exptl_absorpt_correction_T_min 0.9736
_exptl_absorpt_correction_type empirical
_exptl_absorpt_process_details 'Blessing, 1995'
_exptl_crystal_colour 'pale yellow'
_exptl_crystal_density_diffrn 1.974
_exptl_crystal_density_method 'not measured'
_exptl_crystal_description 'irregular shaped crystal'
_exptl_crystal_F_000 4668
_exptl_crystal_size_max 0.02
_exptl_crystal_size_mid 0.01
_exptl_crystal_size_min 0.01
_refine_diff_density_max 0.994
_refine_diff_density_min -0.435
_refine_diff_density_rms 0.113
_refine_ls_abs_structure_details 'Flack H D (1983), Acta Cryst. A39, 876-881'
_refine_ls_abs_structure_Flack -0.02(5)
_refine_ls_extinction_method none
_refine_ls_goodness_of_fit_ref 0.972
_refine_ls_hydrogen_treatment undef
_refine_ls_matrix_type full
_refine_ls_number_parameters 241
_refine_ls_number_reflns 4187
_refine_ls_number_restraints 7
_refine_ls_restrained_S_all 0.982
_refine_ls_R_factor_all 0.0575
_refine_ls_R_factor_gt 0.0458
_refine_ls_shift/su_max 0.000
_refine_ls_shift/su_mean 0.000
_refine_ls_structure_factor_coef Fsqd
_refine_ls_weighting_details 'calc w=1/[\s^2^(Fo^2^)+(0.0203P)^2^+0.0000P] where P=(Fo^2^+2Fc^2^)/3'
_refine_ls_weighting_scheme calc
_refine_ls_wR_factor_gt 0.0904
_refine_ls_wR_factor_ref 0.0939
_reflns_number_gt 3465
_reflns_number_total 4187
_reflns_threshold_expression >2sigma(I)
_cod_data_source_file om051050lsi20051208_101828.cif
_cod_data_source_block '[Ru(Cp){Ru(Cp)(p-CH3C6H4CN)}3](PF6)4_14'
_cod_original_sg_symbol_Hall R3-2"c
_cod_original_sg_symbol_H-M R3c
_cod_database_code 4074953

loop_
_symmetry_equiv_pos_as_xyz
'x, y, z'
'-y, x-y, z'
'-x+y, -x, z'
'-y, -x, z+1/2'
'-x+y, y, z+1/2'
'x, x-y, z+1/2'
'x+2/3, y+1/3, z+1/3'
'-y+2/3, x-y+1/3, z+1/3'
'-x+y+2/3, -x+1/3, z+1/3'
'-y+2/3, -x+1/3, z+5/6'
'-x+y+2/3, y+1/3, z+5/6'
'x+2/3, x-y+1/3, z+5/6'
'x+1/3, y+2/3, z+2/3'
'-y+1/3, x-y+2/3, z+2/3'
'-x+y+1/3, -x+2/3, z+2/3'
'-y+1/3, -x+2/3, z+7/6'
'-x+y+1/3, y+2/3, z+7/6'
'x+1/3, x-y+2/3, z+7/6'

loop_
_atom_site_label
_atom_site_type_symbol
_atom_site_fract_x
_atom_site_fract_y
_atom_site_fract_z
_atom_site_U_iso_or_equiv
_atom_site_adp_type
_atom_site_occupancy
_atom_site_symmetry_multiplicity
_atom_site_calc_flag
_atom_site_refinement_flags
Ru1 Ru 0.40420(3) 0.36375(3) 0.166236(12) 0.03977(13) Uani 1 1 d .
Ru2 Ru 0.6667 0.3333 0.03971(3) 0.03856(18) Uani 1 3 d S
C12 C 0.5188(4) 0.4385(4) 0.1248(2) 0.0437(13) Uani 1 1 d .
C11 C 0.4475(5) 0.4394(4) 0.1054(2) 0.0468(14) Uani 1 1 d .
H11 H 0.4308 0.4191 0.0759 0.056 Uiso 1 1 calc R
C13 C 0.5431(5) 0.4656(4) 0.1699(2) 0.0505(15) Uani 1 1 d .
H13 H 0.5908 0.4635 0.1836 0.061 Uiso 1 1 calc R
C14 C 0.4937(5) 0.4950(5) 0.1927(2) 0.0544(17) Uani 1 1 d .
H14 H 0.5083 0.5124 0.2227 0.065 Uiso 1 1 calc R
C10 C 0.4005(5) 0.4704(5) 0.1295(2) 0.0552(17) Uani 1 1 d .
H10 H 0.3522 0.4714 0.1160 0.066 Uiso 1 1 calc R
C15 C 0.4235(5) 0.5004(4) 0.1739(2) 0.0488(16) Uani 1 1 d .
P1 P 0.66376(14) 0.74345(15) 0.17357(7) 0.0666(6) Uani 1 1 d .
F1 F 0.6995(10) 0.6918(11) 0.1558(7) 0.264(10) Uani 1 1 d .
N1 N 0.6037(3) 0.3786(3) 0.08014(18) 0.0451(12) Uani 1 1 d .
C16 C 0.5672(4) 0.4035(4) 0.1005(2) 0.0454(13) Uani 1 1 d .
F2 F 0.6240(5) 0.6786(5) 0.2135(2) 0.163(5) Uani 1 1 d .
C21 C 0.3859(7) 0.2355(5) 0.1784(4) 0.077(3) Uani 1 1 d .
H21 H 0.4289 0.2195 0.1714 0.092 Uiso 1 1 calc R
F3 F 0.5792(4) 0.6881(5) 0.1473(2) 0.125(3) Uani 1 1 d .
C20 C 0.3816(9) 0.2703(6) 0.2170(4) 0.092(3) Uani 1 1 d .
H20 H 0.4215 0.2842 0.2409 0.110 Uiso 1 1 calc R
C17 C 0.3755(6) 0.5347(5) 0.1992(3) 0.075(2) Uani 1 1 d .
H17A H 0.3208 0.4855 0.2108 0.113 Uiso 1 1 calc R
H17B H 0.3615 0.5709 0.1798 0.113 Uiso 1 1 calc R
H17C H 0.4121 0.5707 0.2239 0.113 Uiso 1 1 calc R
C22 C 0.3213(9) 0.2260(5) 0.1507(3) 0.095(4) Uani 1 1 d .
H22 H 0.3103 0.2040 0.1212 0.114 Uiso 1 1 calc R
C23 C 0.2726(6) 0.2571(6) 0.1763(5) 0.093(3) Uani 1 1 d U
H23 H 0.2222 0.2600 0.1674 0.111 Uiso 1 1 calc R
F4 F 0.7480(5) 0.8019(5) 0.2022(3) 0.140(3) Uani 1 1 d .
F5 F 0.7017(6) 0.8101(5) 0.1362(2) 0.162(4) Uani 1 1 d .
F6 F 0.6264(8) 0.7986(9) 0.1970(4) 0.206(5) Uani 1 1 d .
C24 C 0.3159(9) 0.2819(7) 0.2167(4) 0.103(4) Uani 1 1 d .
H24 H 0.2986 0.3045 0.2408 0.123 Uiso 1 1 calc R
P2 P 0.6667 0.3333 0.22982(14) 0.0672(9) Uani 1 3 d S
F8 F 0.6162(8) 0.3673(8) 0.2554(5) 0.212(6) Uani 1 1 d .
C30 C 0.5889(7) 0.2839(8) -0.0194(3) 0.059(2) Uani 0.83333 1 d P
H30 H 0.5272 0.2449 -0.0200 0.071 Uiso 0.83333 1 calc PR
C31 C 0.6187(8) 0.3616(9) -0.0191(3) 0.064(3) Uani 0.83333 1 d P
H31 H 0.5796 0.3843 -0.0185 0.077 Uiso 0.83333 1 calc PR
F7 F 0.5864(6) 0.2827(6) 0.1982(5) 0.178(4) Uani 1 1 d .

loop_
_atom_site_aniso_label
_atom_site_aniso_U_11
_atom_site_aniso_U_22
_atom_site_aniso_U_33
_atom_site_aniso_U_23
_atom_site_aniso_U_13
_atom_site_aniso_U_12
Ru1 0.0446(3) 0.0297(2) 0.0432(2) 0.00979(19) 0.0108(2) 0.0172(2)
Ru2 0.0401(3) 0.0401(3) 0.0355(4) 0.000 0.000 0.02003(13)
C12 0.049(3) 0.031(3) 0.049(3) 0.004(2) 0.014(3) 0.018(3)
C11 0.064(4) 0.038(3) 0.041(3) 0.013(2) 0.009(3) 0.028(3)
C13 0.050(4) 0.041(3) 0.051(3) 0.001(3) 0.006(3) 0.016(3)
C14 0.063(4) 0.037(3) 0.057(4) -0.004(3) 0.011(3) 0.020(3)
C10 0.061(4) 0.046(4) 0.067(4) 0.018(3) 0.011(3) 0.034(3)
C15 0.068(5) 0.033(3) 0.047(3) 0.008(3) 0.019(3) 0.027(3)
P1 0.0576(12) 0.0556(12) 0.0699(12) 0.0110(9) -0.0122(9) 0.0158(10)
F1 0.183(11) 0.297(18) 0.39(2) -0.194(19) -0.081(13) 0.178(12)
N1 0.048(3) 0.045(3) 0.044(3) 0.002(2) 0.004(2) 0.023(2)
C16 0.051(3) 0.044(3) 0.042(3) 0.009(2) 0.011(3) 0.023(3)
F2 0.138(7) 0.112(5) 0.102(4) 0.024(4) -0.033(4) -0.041(5)
C21 0.078(6) 0.035(4) 0.127(8) 0.024(5) 0.029(6) 0.035(4)
F3 0.078(4) 0.115(5) 0.113(4) 0.021(4) -0.039(3) -0.003(4)
C20 0.134(10) 0.045(5) 0.080(6) 0.022(4) -0.012(6) 0.032(6)
C17 0.085(6) 0.053(4) 0.093(6) -0.002(4) 0.025(5) 0.038(5)
C22 0.129(10) 0.025(4) 0.080(5) 0.010(4) 0.013(6) 0.001(5)
C23 0.058(5) 0.048(4) 0.162(8) 0.028(5) 0.003(5) 0.019(4)
F4 0.100(5) 0.098(5) 0.124(5) 0.032(4) -0.052(4) -0.022(4)
F5 0.160(7) 0.114(5) 0.096(4) 0.052(4) -0.052(5) -0.019(5)
F6 0.200(11) 0.236(12) 0.216(11) -0.048(9) 0.045(9) 0.134(10)
C24 0.100(8) 0.057(6) 0.108(8) 0.021(5) 0.063(7) 0.007(6)
P2 0.0581(13) 0.0581(13) 0.085(2) 0.000 0.000 0.0290(7)
F8 0.191(9) 0.187(10) 0.252(12) -0.101(9) 0.054(8) 0.090(9)
C30 0.059(6) 0.068(7) 0.037(4) -0.001(4) -0.017(4) 0.022(6)
C31 0.076(8) 0.100(9) 0.037(4) 0.001(5) -0.008(4) 0.058(8)
F7 0.121(7) 0.121(7) 0.268(12) -0.088(8) -0.040(7) 0.041(5)

loop_
_atom_type_symbol
_atom_type_description
_atom_type_scat_dispersion_real
_atom_type_scat_dispersion_imag
_atom_type_scat_source
C C 0.0033 0.0016 'International Tables Vol C Tables 4.2.6.8 and 6.1.1.4'
H H 0.0000 0.0000 'International Tables Vol C Tables 4.2.6.8 and 6.1.1.4'
N N 0.0061 0.0033 'International Tables Vol C Tables 4.2.6.8 and 6.1.1.4'
F F 0.0171 0.0103 'International Tables Vol C Tables 4.2.6.8 and 6.1.1.4'
P P 0.1023 0.0942 'International Tables Vol C Tables 4.2.6.8 and 6.1.1.4'
Ru Ru -1.2594 0.8363 'International Tables Vol C Tables 4.2.6.8 and 6.1.1.4'

loop_
_geom_angle_atom_site_label_1
_geom_angle_atom_site_label_2
_geom_angle_atom_site_label_3
_geom_angle
_geom_angle_site_symmetry_1
_geom_angle_site_symmetry_3
C20 Ru1 C24 34.6(5) . .
C20 Ru1 C21 36.4(4) . .
C24 Ru1 C21 59.6(4) . .
C20 Ru1 C23 61.5(5) . .
C24 Ru1 C23 37.8(5) . .
C21 Ru1 C23 61.9(4) . .
C20 Ru1 C22 62.2(4) . .
C24 Ru1 C22 63.0(4) . .
C21 Ru1 C22 36.7(4) . .
C23 Ru1 C22 39.2(4) . .
C20 Ru1 C12 129.8(5) . .
C24 Ru1 C12 164.0(5) . .
C21 Ru1 C12 110.0(3) . .
C23 Ru1 C12 151.4(4) . .
C22 Ru1 C12 117.0(3) . .
C20 Ru1 C11 162.4(4) . .
C24 Ru1 C11 158.5(5) . .
C21 Ru1 C11 127.7(3) . .
C23 Ru1 C11 123.2(4) . .
C22 Ru1 C11 109.6(3) . .
C12 Ru1 C11 37.4(3) . .
C20 Ru1 C13 107.1(4) . .
C24 Ru1 C13 130.6(5) . .
C21 Ru1 C13 111.7(3) . .
C23 Ru1 C13 168.0(4) . .
C22 Ru1 C13 141.0(4) . .
C12 Ru1 C13 38.5(3) . .
C11 Ru1 C13 68.7(3) . .
C20 Ru1 C14 107.9(3) . .
C24 Ru1 C14 110.2(4) . .
C21 Ru1 C14 134.0(4) . .
C23 Ru1 C14 139.4(4) . .
C22 Ru1 C14 169.9(4) . .
C12 Ru1 C14 67.3(2) . .
C11 Ru1 C14 79.5(3) . .
C13 Ru1 C14 37.1(3) . .
C20 Ru1 C10 160.4(4) . .
C24 Ru1 C10 127.6(5) . .
C21 Ru1 C10 157.9(4) . .
C23 Ru1 C10 109.6(3) . .
C22 Ru1 C10 123.5(4) . .
C12 Ru1 C10 66.9(3) . .
C11 Ru1 C10 37.3(2) . .
C13 Ru1 C10 80.0(3) . .
C14 Ru1 C10 66.5(3) . .
C20 Ru1 C15 127.9(4) . .
C24 Ru1 C15 108.3(4) . .
C21 Ru1 C15 164.3(4) . .
C23 Ru1 C15 115.9(4) . .
C22 Ru1 C15 150.4(5) . .
C12 Ru1 C15 79.3(2) . .
C11 Ru1 C15 67.4(2) . .
C13 Ru1 C15 67.3(3) . .
C14 Ru1 C15 36.7(3) . .
C10 Ru1 C15 37.1(3) . .
N1 Ru2 N1 88.3(2) . 3_665
N1 Ru2 N1 88.3(2) . 2_655
N1 Ru2 N1 88.3(2) 3_665 2_655
N1 Ru2 C31 93.1(3) . .
N1 Ru2 C31 137.5(4) 3_665 .
N1 Ru2 C31 134.2(4) 2_655 .
N1 Ru2 C31 137.5(4) . 2_655
N1 Ru2 C31 134.2(4) 3_665 2_655
N1 Ru2 C31 93.1(3) 2_655 2_655
C31 Ru2 C31 57.0(4) . 2_655
N1 Ru2 C31 134.2(4) . 3_665
N1 Ru2 C31 93.1(3) 3_665 3_665
N1 Ru2 C31 137.5(4) 2_655 3_665
C31 Ru2 C31 57.0(4) . 3_665
C31 Ru2 C31 57.0(4) 2_655 3_665
N1 Ru2 C30 104.3(3) . 3_665
N1 Ru2 C30 107.1(4) 3_665 3_665
N1 Ru2 C30 160.1(3) 2_655 3_665
C31 Ru2 C30 31.9(4) . 3_665
C31 Ru2 C30 67.2(4) 2_655 3_665
C31 Ru2 C30 32.3(4) 3_665 3_665
N1 Ru2 C30 107.1(4) . .
N1 Ru2 C30 160.1(3) 3_665 .
N1 Ru2 C30 104.3(3) 2_655 .
C31 Ru2 C30 32.3(4) . .
C31 Ru2 C30 31.9(4) 2_655 .
C31 Ru2 C30 67.2(4) 3_665 .
C30 Ru2 C30 57.6(4) 3_665 .
N1 Ru2 C30 160.1(3) . 2_655
N1 Ru2 C30 104.3(3) 3_665 2_655
N1 Ru2 C30 107.1(4) 2_655 2_655
C31 Ru2 C30 67.2(4) . 2_655
C31 Ru2 C30 32.3(4) 2_655 2_655
C31 Ru2 C30 31.9(4) 3_665 2_655
C30 Ru2 C30 57.6(4) 3_665 2_655
C30 Ru2 C30 57.6(4) . 2_655
C11 C12 C13 121.1(6) . .
C11 C12 C16 120.4(6) . .
C13 C12 C16 118.4(6) . .
C11 C12 Ru1 71.4(4) . .
C13 C12 Ru1 71.6(3) . .
C16 C12 Ru1 126.3(4) . .
C12 C11 C10 119.7(6) . .
C12 C11 Ru1 71.2(3) . .
C10 C11 Ru1 72.7(4) . .
C12 C11 H11 120.1 . .
C10 C11 H11 120.1 . .
Ru1 C11 H11 128.1 . .
C14 C13 C12 117.0(7) . .
C14 C13 Ru1 71.5(4) . .
C12 C13 Ru1 69.9(4) . .
C14 C13 H13 121.5 . .
C12 C13 H13 121.5 . .
Ru1 C13 H13 129.3 . .
C13 C14 C15 123.7(6) . .
C13 C14 Ru1 71.4(4) . .
C15 C14 Ru1 74.4(4) . .
C13 C14 H14 118.1 . .
C15 C14 H14 118.1 . .
Ru1 C14 H14 128.5 . .
C11 C10 C15 121.4(7) . .
C11 C10 Ru1 70.0(3) . .
C15 C10 Ru1 73.5(4) . .
C11 C10 H10 119.3 . .
C15 C10 H10 119.3 . .
Ru1 C10 H10 129.7 . .
C14 C15 C10 117.0(6) . .
C14 C15 C17 121.2(7) . .
C10 C15 C17 121.8(7) . .
C14 C15 Ru1 68.9(4) . .
C10 C15 Ru1 69.3(4) . .
C17 C15 Ru1 132.4(5) . .
F1 P1 F5 92.7(10) . .
F1 P1 F3 89.8(7) . .
F5 P1 F3 91.0(4) . .
F1 P1 F2 90.3(10) . .
F5 P1 F2 176.8(7) . .
F3 P1 F2 89.9(4) . .
F1 P1 F4 93.0(7) . .
F5 P1 F4 89.9(4) . .
F3 P1 F4 177.1(6) . .
F2 P1 F4 89.0(4) . .
F1 P1 F6 175.3(10) . .
F5 P1 F6 91.0(7) . .
F3 P1 F6 93.1(6) . .
F2 P1 F6 86.0(7) . .
F4 P1 F6 84.1(6) . .
C16 N1 Ru2 176.7(5) . .
N1 C16 C12 176.8(7) . .
C20 C21 C22 111.1(10) . .
C20 C21 Ru1 71.4(5) . .
C22 C21 Ru1 72.5(5) . .
C20 C21 H21 124.4 . .
C22 C21 H21 124.4 . .
Ru1 C21 H21 123.2 . .
C24 C20 C21 109.4(11) . .
C24 C20 Ru1 72.9(6) . .
C21 C20 Ru1 72.2(5) . .
C24 C20 H20 125.3 . .
C21 C20 H20 125.3 . .
Ru1 C20 H20 121.3 . .
C15 C17 H17A 109.5 . .
C15 C17 H17B 109.5 . .
H17A C17 H17B 109.5 . .
C15 C17 H17C 109.5 . .
H17A C17 H17C 109.5 . .
H17B C17 H17C 109.5 . .
C21 C22 C23 103.9(9) . .
C21 C22 Ru1 70.9(5) . .
C23 C22 Ru1 69.9(5) . .
C21 C22 H22 128.1 . .
C23 C22 H22 128.1 . .
Ru1 C22 H22 123.0 . .
C24 C23 C22 104.7(10) . .
C24 C23 Ru1 70.7(5) . .
C22 C23 Ru1 70.9(5) . .
C24 C23 H23 127.6 . .
C22 C23 H23 127.6 . .
Ru1 C23 H23 122.6 . .
C20 C24 C23 110.8(11) . .
C20 C24 Ru1 72.6(6) . .
C23 C24 Ru1 71.5(6) . .
C20 C24 H24 124.6 . .
C23 C24 H24 124.6 . .
Ru1 C24 H24 122.9 . .
F8 P2 F8 96.0(8) . 3_665
F8 P2 F8 96.0(9) . 2_655
F8 P2 F8 96.0(8) 3_665 2_655
F8 P2 F7 89.9(6) . .
F8 P2 F7 172.9(9) 3_665 .
F8 P2 F7 87.4(7) 2_655 .
F8 P2 F7 87.4(7) . 3_665
F8 P2 F7 89.9(6) 3_665 3_665
F8 P2 F7 172.9(9) 2_655 3_665
F7 P2 F7 86.4(8) . 3_665
F8 P2 F7 172.9(9) . 2_655
F8 P2 F7 87.3(7) 3_665 2_655
F8 P2 F7 89.9(6) 2_655 2_655
F7 P2 F7 86.4(8) . 2_655
F7 P2 F7 86.4(8) 3_665 2_655
C31 C30 C31 118.0(12) 2_655 .
C31 C30 Ru2 73.0(6) 2_655 .
C31 C30 Ru2 72.8(6) . .
C31 C30 H30 121.0 2_655 .
C31 C30 H30 121.0 . .
Ru2 C30 H30 124.8 . .
C30 C31 C30 122.0(12) 3_665 .
C30 C31 C31 91.2(7) 3_665 2_655
C30 C31 C31 90.8(7) . 3_665
C31 C31 C31 59.999(1) 2_655 3_665
C30 C31 Ru2 75.1(6) 3_665 .
C30 C31 Ru2 74.9(6) . .
C31 C31 Ru2 61.5(2) 2_655 .
C31 C31 Ru2 61.5(2) 3_665 .
C30 C31 H31 119.0 3_665 .
C30 C31 H31 119.0 . .
C31 C31 H31 149.8 2_655 .
C31 C31 H31 150.2 3_665 .
Ru2 C31 H31 122.3 . .

loop_
_geom_bond_atom_site_label_1
_geom_bond_atom_site_label_2
_geom_bond_distance
_geom_bond_site_symmetry_2
Ru1 C20 2.131(8) .
Ru1 C24 2.135(8) .
Ru1 C21 2.140(7) .
Ru1 C23 2.146(9) .
Ru1 C22 2.160(8) .
Ru1 C12 2.166(6) .
Ru1 C11 2.169(6) .
Ru1 C13 2.189(7) .
Ru1 C14 2.189(7) .
Ru1 C10 2.204(7) .
Ru1 C15 2.259(6) .
Ru2 N1 2.055(5) .
Ru2 N1 2.055(5) 3_665
Ru2 N1 2.055(5) 2_655
Ru2 C31 2.127(8) .
Ru2 C31 2.127(8) 2_655
Ru2 C31 2.127(8) 3_665
Ru2 C30 2.150(8) 3_665
Ru2 C30 2.150(8) .
Ru2 C30 2.150(8) 2_655
C12 C11 1.389(9) .
C12 C13 1.436(10) .
C12 C16 1.470(9) .
C11 C10 1.397(10) .
C11 H11 0.9500 .
C13 C14 1.393(10) .
C13 H13 0.9500 .
C14 C15 1.402(12) .
C14 H14 0.9500 .
C10 C15 1.422(10) .
C10 H10 0.9500 .
C15 C17 1.472(10) .
P1 F1 1.440(10) .
P1 F5 1.518(7) .
P1 F3 1.527(6) .
P1 F2 1.562(7) .
P1 F4 1.571(6) .
P1 F6 1.582(10) .
N1 C16 1.121(8) .
C21 C20 1.334(15) .
C21 C22 1.352(15) .
C21 H21 0.9500 .
C20 C24 1.267(17) .
C20 H20 0.9500 .
C17 H17A 0.9800 .
C17 H17B 0.9800 .
C17 H17C 0.9800 .
C22 C23 1.446(16) .
C22 H22 0.9500 .
C23 C24 1.388(18) .
C23 H23 0.9500 .
C24 H24 0.9500 .
P2 F8 1.504(9) .
P2 F8 1.504(9) 3_665
P2 F8 1.504(9) 2_655
P2 F7 1.560(10) .
P2 F7 1.560(10) 3_665
P2 F7 1.560(10) 2_655
C30 C31 1.177(13) 2_655
C30 C31 1.191(13) .
C30 H30 0.9500 .
C31 C30 1.177(13) 3_665
C31 H31 0.9500 .

loop_
_geom_torsion_atom_site_label_1
_geom_torsion_atom_site_label_2
_geom_torsion_atom_site_label_3
_geom_torsion_atom_site_label_4
_geom_torsion
_geom_torsion_site_symmetry_1
_geom_torsion_site_symmetry_4
C20 Ru1 C12 C11 162.3(5) . .
C24 Ru1 C12 C11 173.2(12) . .
C21 Ru1 C12 C11 126.6(5) . .
C23 Ru1 C12 C11 59.0(8) . .
C22 Ru1 C12 C11 87.2(5) . .
C13 Ru1 C12 C11 -133.3(6) . .
C14 Ru1 C12 C11 -102.9(4) . .
C10 Ru1 C12 C11 -29.8(4) . .
C15 Ru1 C12 C11 -66.6(4) . .
C20 Ru1 C12 C13 -64.4(6) . .
C24 Ru1 C12 C13 -53.6(14) . .
C21 Ru1 C12 C13 -100.1(5) . .
C23 Ru1 C12 C13 -167.7(6) . .
C22 Ru1 C12 C13 -139.5(5) . .
C11 Ru1 C12 C13 133.3(6) . .
C14 Ru1 C12 C13 30.4(4) . .
C10 Ru1 C12 C13 103.4(5) . .
C15 Ru1 C12 C13 66.7(4) . .
C20 Ru1 C12 C16 47.8(7) . .
C24 Ru1 C12 C16 58.6(15) . .
C21 Ru1 C12 C16 12.1(7) . .
C23 Ru1 C12 C16 -55.5(10) . .
C22 Ru1 C12 C16 -27.3(8) . .
C11 Ru1 C12 C16 -114.6(7) . .
C13 Ru1 C12 C16 112.2(8) . .
C14 Ru1 C12 C16 142.6(7) . .
C10 Ru1 C12 C16 -144.4(7) . .
C15 Ru1 C12 C16 178.9(6) . .
C13 C12 C11 C10 2.5(9) . .
C16 C12 C11 C10 178.1(6) . .
Ru1 C12 C11 C10 56.3(5) . .
C13 C12 C11 Ru1 -53.8(5) . .
C16 C12 C11 Ru1 121.8(5) . .
C20 Ru1 C11 C12 -50.4(13) . .
C24 Ru1 C11 C12 -174.9(9) . .
C21 Ru1 C11 C12 -72.5(5) . .
C23 Ru1 C11 C12 -150.6(5) . .
C22 Ru1 C11 C12 -109.2(5) . .
C13 Ru1 C11 C12 29.1(4) . .
C14 Ru1 C11 C12 66.1(4) . .
C10 Ru1 C11 C12 130.9(6) . .
C15 Ru1 C11 C12 102.4(4) . .
C20 Ru1 C11 C10 178.8(11) . .
C24 Ru1 C11 C10 54.3(11) . .
C21 Ru1 C11 C10 156.7(5) . .
C23 Ru1 C11 C10 78.5(6) . .
C22 Ru1 C11 C10 120.0(6) . .
C12 Ru1 C11 C10 -130.9(6) . .
C13 Ru1 C11 C10 -101.8(5) . .
C14 Ru1 C11 C10 -64.7(5) . .
C15 Ru1 C11 C10 -28.4(4) . .
C11 C12 C13 C14 -1.8(9) . .
C16 C12 C13 C14 -177.4(6) . .
Ru1 C12 C13 C14 -55.5(5) . .
C11 C12 C13 Ru1 53.7(5) . .
C16 C12 C13 Ru1 -122.0(5) . .
C20 Ru1 C13 C14 -97.2(6) . .
C24 Ru1 C13 C14 -67.7(7) . .
C21 Ru1 C13 C14 -135.5(5) . .
C23 Ru1 C13 C14 -80.2(19) . .
C22 Ru1 C13 C14 -163.9(6) . .
C12 Ru1 C13 C14 129.3(6) . .
C11 Ru1 C13 C14 101.0(5) . .
C10 Ru1 C13 C14 64.0(5) . .
C15 Ru1 C13 C14 27.5(4) . .
C20 Ru1 C13 C12 133.5(5) . .
C24 Ru1 C13 C12 163.0(6) . .
C21 Ru1 C13 C12 95.2(5) . .
C23 Ru1 C13 C12 150.5(17) . .
C22 Ru1 C13 C12 66.9(7) . .
C11 Ru1 C13 C12 -28.3(4) . .
C14 Ru1 C13 C12 -129.3(6) . .
C10 Ru1 C13 C12 -65.3(4) . .
C15 Ru1 C13 C12 -101.8(4) . .
C12 C13 C14 C15 -0.9(10) . .
Ru1 C13 C14 C15 -55.5(6) . .
C12 C13 C14 Ru1 54.7(5) . .
C20 Ru1 C14 C13 95.0(6) . .
C24 Ru1 C14 C13 131.5(6) . .
C21 Ru1 C14 C13 64.8(6) . .
C23 Ru1 C14 C13 161.7(6) . .
C22 Ru1 C14 C13 86(2) . .
C12 Ru1 C14 C13 -31.5(4) . .
C11 Ru1 C14 C13 -68.5(4) . .
C10 Ru1 C14 C13 -105.2(5) . .
C15 Ru1 C14 C13 -134.6(6) . .
C20 Ru1 C14 C15 -130.4(6) . .
C24 Ru1 C14 C15 -93.9(6) . .
C21 Ru1 C14 C15 -160.6(5) . .
C23 Ru1 C14 C15 -63.7(7) . .
C22 Ru1 C14 C15 -140(2) . .
C12 Ru1 C14 C15 103.1(4) . .
C11 Ru1 C14 C15 66.1(4) . .
C13 Ru1 C14 C15 134.6(6) . .
C10 Ru1 C14 C15 29.4(4) . .
C12 C11 C10 C15 -0.6(9) . .
Ru1 C11 C10 C15 54.9(6) . .
C12 C11 C10 Ru1 -55.5(5) . .
C20 Ru1 C10 C11 -178.9(10) . .
C24 Ru1 C10 C11 -157.9(6) . .
C21 Ru1 C10 C11 -56.4(10) . .
C23 Ru1 C10 C11 -119.5(6) . .
C22 Ru1 C10 C11 -78.1(6) . .
C12 Ru1 C10 C11 29.9(4) . .
C13 Ru1 C10 C11 67.9(4) . .
C14 Ru1 C10 C11 104.1(5) . .
C15 Ru1 C10 C11 133.2(6) . .
C20 Ru1 C10 C15 47.9(12) . .
C24 Ru1 C10 C15 68.9(7) . .
C21 Ru1 C10 C15 170.4(8) . .
C23 Ru1 C10 C15 107.2(6) . .
C22 Ru1 C10 C15 148.7(5) . .
C12 Ru1 C10 C15 -103.3(5) . .
C11 Ru1 C10 C15 -133.2(6) . .
C13 Ru1 C10 C15 -65.4(4) . .
C14 Ru1 C10 C15 -29.1(4) . .
C13 C14 C15 C10 2.6(10) . .
Ru1 C14 C15 C10 -51.6(5) . .
C13 C14 C15 C17 -178.1(7) . .
Ru1 C14 C15 C17 127.7(6) . .
C13 C14 C15 Ru1 54.3(6) . .
C11 C10 C15 C14 -1.9(9) . .
Ru1 C10 C15 C14 51.4(5) . .
C11 C10 C15 C17 178.8(6) . .
Ru1 C10 C15 C17 -127.9(6) . .
C11 C10 C15 Ru1 -53.3(6) . .
C20 Ru1 C15 C14 66.7(7) . .
C24 Ru1 C15 C14 99.4(6) . .
C21 Ru1 C15 C14 61.7(13) . .
C23 Ru1 C15 C14 139.5(5) . .
C22 Ru1 C15 C14 166.7(6) . .
C12 Ru1 C15 C14 -66.1(4) . .
C11 Ru1 C15 C14 -103.2(4) . .
C13 Ru1 C15 C14 -27.8(4) . .
C10 Ru1 C15 C14 -131.7(6) . .
C20 Ru1 C15 C10 -161.6(6) . .
C24 Ru1 C15 C10 -128.9(6) . .
C21 Ru1 C15 C10 -166.6(12) . .
C23 Ru1 C15 C10 -88.7(6) . .
C22 Ru1 C15 C10 -61.5(7) . .
C12 Ru1 C15 C10 65.6(4) . .
C11 Ru1 C15 C10 28.5(4) . .
C13 Ru1 C15 C10 104.0(5) . .
C14 Ru1 C15 C10 131.7(6) . .
C20 Ru1 C15 C17 -46.9(10) . .
C24 Ru1 C15 C17 -14.2(10) . .
C21 Ru1 C15 C17 -51.9(16) . .
C23 Ru1 C15 C17 25.9(10) . .
C22 Ru1 C15 C17 53.1(11) . .
C12 Ru1 C15 C17 -179.7(8) . .
C11 Ru1 C15 C17 143.2(9) . .
C13 Ru1 C15 C17 -141.4(9) . .
C14 Ru1 C15 C17 -113.6(9) . .
C10 Ru1 C15 C17 114.7(10) . .
C24 Ru1 C21 C20 -35.6(8) . .
C23 Ru1 C21 C20 -79.2(8) . .
C22 Ru1 C21 C20 -120.3(10) . .
C12 Ru1 C21 C20 130.9(8) . .
C11 Ru1 C21 C20 168.9(7) . .
C13 Ru1 C21 C20 89.7(8) . .
C14 Ru1 C21 C20 53.7(9) . .
C10 Ru1 C21 C20 -151.4(9) . .
C15 Ru1 C21 C20 6.7(17) . .
C20 Ru1 C21 C22 120.3(10) . .
C24 Ru1 C21 C22 84.7(8) . .
C23 Ru1 C21 C22 41.2(7) . .
C12 Ru1 C21 C22 -108.7(6) . .
C11 Ru1 C21 C22 -70.7(7) . .
C13 Ru1 C21 C22 -150.0(6) . .
C14 Ru1 C21 C22 174.0(6) . .
C10 Ru1 C21 C22 -31.1(12) . .
C15 Ru1 C21 C22 127.0(13) . .
C22 C21 C20 C24 1.9(11) . .
Ru1 C21 C20 C24 63.8(7) . .
C22 C21 C20 Ru1 -61.9(6) . .
C21 Ru1 C20 C24 -117.7(11) . .
C23 Ru1 C20 C24 -37.3(8) . .
C22 Ru1 C20 C24 -82.0(9) . .
C12 Ru1 C20 C24 174.8(7) . .
C11 Ru1 C20 C24 -147.8(12) . .
C13 Ru1 C20 C24 138.8(7) . .
C14 Ru1 C20 C24 99.8(8) . .
C10 Ru1 C20 C24 30.0(15) . .
C15 Ru1 C20 C24 64.6(9) . .
C24 Ru1 C20 C21 117.7(11) . .
C23 Ru1 C20 C21 80.4(8) . .
C22 Ru1 C20 C21 35.6(7) . .
C12 Ru1 C20 C21 -67.6(8) . .
C11 Ru1 C20 C21 -30.1(17) . .
C13 Ru1 C20 C21 -103.5(7) . .
C14 Ru1 C20 C21 -142.5(7) . .
C10 Ru1 C20 C21 147.7(9) . .
C15 Ru1 C20 C21 -177.7(6) . .
C20 C21 C22 C23 -1.3(9) . .
Ru1 C21 C22 C23 -62.6(5) . .
C20 C21 C22 Ru1 61.3(6) . .
C20 Ru1 C22 C21 -35.4(7) . .
C24 Ru1 C22 C21 -74.5(7) . .
C23 Ru1 C22 C21 -113.4(9) . .
C12 Ru1 C22 C21 87.5(6) . .
C11 Ru1 C22 C21 127.6(6) . .
C13 Ru1 C22 C21 47.6(8) . .
C14 Ru1 C22 C21 -25(3) . .
C10 Ru1 C22 C21 166.5(5) . .
C15 Ru1 C22 C21 -154.0(6) . .
C20 Ru1 C22 C23 78.0(7) . .
C24 Ru1 C22 C23 39.0(7) . .
C21 Ru1 C22 C23 113.4(9) . .
C12 Ru1 C22 C23 -159.0(6) . .
C11 Ru1 C22 C23 -119.0(7) . .
C13 Ru1 C22 C23 161.0(7) . .
C14 Ru1 C22 C23 88(3) . .
C10 Ru1 C22 C23 -80.0(7) . .
C15 Ru1 C22 C23 -40.5(10) . .
C21 C22 C23 C24 0.2(9) . .
Ru1 C22 C23 C24 -63.0(6) . .
C21 C22 C23 Ru1 63.3(6) . .
C20 Ru1 C23 C24 34.1(7) . .
C21 Ru1 C23 C24 75.6(8) . .
C22 Ru1 C23 C24 114.0(10) . .
C12 Ru1 C23 C24 155.7(8) . .
C11 Ru1 C23 C24 -165.8(7) . .
C13 Ru1 C23 C24 16(2) . .
C14 Ru1 C23 C24 -50.4(9) . .
C10 Ru1 C23 C24 -126.7(7) . .
C15 Ru1 C23 C24 -86.9(8) . .
C20 Ru1 C23 C22 -80.0(7) . .
C24 Ru1 C23 C22 -114.0(10) . .
C21 Ru1 C23 C22 -38.4(6) . .
C12 Ru1 C23 C22 41.7(10) . .
C11 Ru1 C23 C22 80.2(7) . .
C13 Ru1 C23 C22 -98(2) . .
C14 Ru1 C23 C22 -164.4(6) . .
C10 Ru1 C23 C22 119.3(6) . .
C15 Ru1 C23 C22 159.1(6) . .
C21 C20 C24 C23 -1.7(12) . .
Ru1 C20 C24 C23 61.6(7) . .
C21 C20 C24 Ru1 -63.4(7) . .
C22 C23 C24 C20 0.9(11) . .
Ru1 C23 C24 C20 -62.3(7) . .
C22 C23 C24 Ru1 63.2(6) . .
C21 Ru1 C24 C20 37.6(7) . .
C23 Ru1 C24 C20 119.8(11) . .
C22 Ru1 C24 C20 79.4(8) . .
C12 Ru1 C24 C20 -14.7(18) . .
C11 Ru1 C24 C20 153.9(9) . .
C13 Ru1 C24 C20 -56.0(9) . .
C14 Ru1 C24 C20 -92.5(8) . .
C10 Ru1 C24 C20 -167.7(6) . .
C15 Ru1 C24 C20 -131.4(7) . .
C20 Ru1 C24 C23 -119.8(11) . .
C21 Ru1 C24 C23 -82.3(7) . .
C22 Ru1 C24 C23 -40.4(7) . .
C12 Ru1 C24 C23 -134.6(12) . .
C11 Ru1 C24 C23 34.1(14) . .
C13 Ru1 C24 C23 -175.8(6) . .
C14 Ru1 C24 C23 147.7(7) . .
C10 Ru1 C24 C23 72.4(8) . .
C15 Ru1 C24 C23 108.8(7) . .
N1 Ru2 C30 C31 -164.9(7) . 2_655
N1 Ru2 C30 C31 55.7(16) 3_665 2_655
N1 Ru2 C30 C31 -72.3(8) 2_655 2_655
C31 Ru2 C30 C31 127.5(12) . 2_655
C31 Ru2 C30 C31 63.7(6) 3_665 2_655
C30 Ru2 C30 C31 98.7(7) 3_665 2_655
C30 Ru2 C30 C31 29.1(8) 2_655 2_655
N1 Ru2 C30 C31 67.6(8) . .
N1 Ru2 C30 C31 -71.8(16) 3_665 .
N1 Ru2 C30 C31 160.3(8) 2_655 .
C31 Ru2 C30 C31 -127.5(12) 2_655 .
C31 Ru2 C30 C31 -63.8(6) 3_665 .
C30 Ru2 C30 C31 -28.8(7) 3_665 .
C30 Ru2 C30 C31 -98.3(6) 2_655 .
C31 C30 C31 C30 2(2) 2_655 3_665
Ru2 C30 C31 C30 61.1(11) . 3_665
Ru2 C30 C31 C31 59.2(10) . 2_655
C31 C30 C31 C31 0.9(10) 2_655 3_665
Ru2 C30 C31 C31 60.14(19) . 3_665
C31 C30 C31 Ru2 -59.2(10) 2_655 .
N1 Ru2 C31 C30 112.4(8) . 3_665
N1 Ru2 C31 C30 21.6(10) 3_665 3_665
N1 Ru2 C31 C30 -156.9(7) 2_655 3_665
C31 Ru2 C31 C30 -99.8(6) 2_655 3_665
C31 Ru2 C31 C30 -30.4(7) 3_665 3_665
C30 Ru2 C31 C30 -129.8(12) . 3_665
C30 Ru2 C31 C30 -64.8(6) 2_655 3_665
N1 Ru2 C31 C30 -117.8(8) . .
N1 Ru2 C31 C30 151.4(7) 3_665 .
N1 Ru2 C31 C30 -27.1(10) 2_655 .
C31 Ru2 C31 C30 30.1(8) 2_655 .
C31 Ru2 C31 C30 99.4(7) 3_665 .
C30 Ru2 C31 C30 129.8(12) 3_665 .
C30 Ru2 C31 C30 65.0(6) 2_655 .
N1 Ru2 C31 C31 -147.8(6) . 2_655
N1 Ru2 C31 C31 121.3(8) 3_665 2_655
N1 Ru2 C31 C31 -57.2(6) 2_655 2_655
C31 Ru2 C31 C31 69.34(17) 3_665 2_655
C30 Ru2 C31 C31 99.8(6) 3_665 2_655
C30 Ru2 C31 C31 -30.1(8) . 2_655
C30 Ru2 C31 C31 34.9(4) 2_655 2_655
N1 Ru2 C31 C31 142.8(6) . 3_665
N1 Ru2 C31 C31 52.0(7) 3_665 3_665
N1 Ru2 C31 C31 -126.5(7) 2_655 3_665
C31 Ru2 C31 C31 -69.34(17) 2_655 3_665
C30 Ru2 C31 C31 30.4(7) 3_665 3_665
C30 Ru2 C31 C31 -99.4(7) . 3_665
C30 Ru2 C31 C31 -34.4(4) 2_655 3_665
